data_4513898
loop_
_publ_author_name
'Sumesh, Remani Vasudevan'
'Muthu, Muthumani'
'Almansour, Abdulrahman I.'
'Suresh Kumar, Raju'
'Arumugam, Natarajan'
'Athimoolam, S.'
'Jeya Yasmi Prabha, E. Arockia'
'Kumar, Raju Ranjith'

_publ_section_title
;
 Multicomponent Dipolar Cycloaddition Strategy: Combinatorial Synthesis of
 Novel Spiro-Tethered Pyrazolo[3,4-b]quinoline Hybrid Heterocycles.
;
_journal_issue 5
_journal_name_full 'ACS combinatorial science'
_journal_page_first 262
_journal_page_last 270
_journal_paper_doi 10.1021/acscombsci.6b00003
_journal_volume 18
_journal_year 2016
_chemical_formula_moiety 'C17 H15 N3 O'
_chemical_formula_sum 'C17 H15 N3 O'
_chemical_formula_weight 277.32
_chemical_melting_point 101
_chemical_name_common
;
3-methyl-1-phenyl-1,6,7,8-tetrahydro-5H-pyrazolo[3,4-b]quinolin-5-one
;
_chemical_name_systematic
;
3-Methyl-1-phenyl-1,6,7,8-tetrahydro-5H-pyrazolo[3,4-b]quinolin-5-one
;
_space_group_crystal_system monoclinic
_space_group_IT_number 14
_space_group_name_Hall '-P 2yn'
_space_group_name_H-M_alt 'P 1 21/n 1'
_symmetry_space_group_name_Hall '-P 2yn'
_symmetry_space_group_name_H-M 'P 1 21/n 1'
_atom_sites_solution_hydrogens geom
_audit_creation_method SHELXL-2014
_cell_angle_alpha 90
_cell_angle_beta 99.3660(10)
_cell_angle_gamma 90
_cell_formula_units_Z 16
_cell_length_a 13.6926(10)
_cell_length_b 18.4002(13)
_cell_length_c 22.7816(17)
_cell_measurement_reflns_used 2622
_cell_measurement_temperature 294(2)
_cell_measurement_theta_max 23.45
_cell_measurement_theta_min 2.56
_cell_volume 5663.2(7)
_computing_structure_refinement 'SHELXL-2014 (Sheldrick, 2014)'
_diffrn_ambient_temperature 294(2)
_diffrn_measured_fraction_theta_full 0.973
_diffrn_measured_fraction_theta_max 0.999
_diffrn_measurement_device_type 'Bruker SMART APEX CCD area-detector'
_diffrn_measurement_method \w
_diffrn_radiation_source 'fine-focus sealed tube'
_diffrn_radiation_type MoK\a
_diffrn_radiation_wavelength 0.71073
_diffrn_reflns_av_R_equivalents 0.0377
_diffrn_reflns_av_unetI/netI 0.0300
_diffrn_reflns_Laue_measured_fraction_full 0.973
_diffrn_reflns_Laue_measured_fraction_max 0.999
_diffrn_reflns_limit_h_max 16
_diffrn_reflns_limit_h_min -16
_diffrn_reflns_limit_k_max 21
_diffrn_reflns_limit_k_min -21
_diffrn_reflns_limit_l_max 27
_diffrn_reflns_limit_l_min -27
_diffrn_reflns_number 53873
_diffrn_reflns_point_group_measured_fraction_full 0.973
_diffrn_reflns_point_group_measured_fraction_max 0.999
_diffrn_reflns_theta_full 25.242
_diffrn_reflns_theta_max 25.000
_diffrn_reflns_theta_min 1.430
_exptl_absorpt_coefficient_mu 0.084
_exptl_absorpt_correction_type none
_exptl_crystal_colour colourless
_exptl_crystal_density_diffrn 1.301
_exptl_crystal_density_meas ?
_exptl_crystal_description block
_exptl_crystal_F_000 2336
_exptl_crystal_size_max 0.21
_exptl_crystal_size_mid 0.18
_exptl_crystal_size_min 0.16
_refine_diff_density_max 0.499
_refine_diff_density_min -0.287
_refine_diff_density_rms 0.039
_refine_ls_extinction_method none
_refine_ls_goodness_of_fit_ref 1.011
_refine_ls_hydrogen_treatment constr
_refine_ls_matrix_type full
_refine_ls_number_parameters 779
_refine_ls_number_reflns 9971
_refine_ls_number_restraints 78
_refine_ls_restrained_S_all 1.032
_refine_ls_R_factor_all 0.0989
_refine_ls_R_factor_gt 0.0611
_refine_ls_shift/su_max 0.000
_refine_ls_shift/su_mean 0.000
_refine_ls_structure_factor_coef Fsqd
_refine_ls_weighting_details 'w=1/[\s^2^(Fo^2^)+(0.1026P)^2^+1.7264P] where P=(Fo^2^+2Fc^2^)/3'
_refine_ls_weighting_scheme calc
_refine_ls_wR_factor_gt 0.1649
_refine_ls_wR_factor_ref 0.1988
_reflns_Friedel_coverage 0.000
_reflns_number_gt 6185
_reflns_number_total 9971
_reflns_threshold_expression 'I > 2\s(I)'
_cod_data_source_file co6b00003_si_002.cif
_cod_data_source_block shelx
_cod_depositor_comments
;
The following automatic conversions were performed:

'_exptl_crystal_density_meas' value 'none' was changed to '?' - the
value is perceived as not measured.

Automatic conversion script
Id: cif_fix_values 4268 2015-11-12 08:31:59Z antanas 
;
_cod_database_code 4513898
_shelx_space_group_comment
;
The symmetry employed for this shelxl refinement is uniquely defined
by the following loop, which should always be used as a source of
symmetry information in preference to the above space-group names.
They are only intended as comments.
;
_shelxl_version_number 2014-3

loop_
_space_group_symop_operation_xyz
'x, y, z'
'-x+1/2, y+1/2, -z+1/2'
'-x, -y, -z'
'x-1/2, -y-1/2, z-1/2'

loop_
_atom_site_label
_atom_site_type_symbol
_atom_site_fract_x
_atom_site_fract_y
_atom_site_fract_z
_atom_site_U_iso_or_equiv
_atom_site_adp_type
_atom_site_occupancy
_atom_site_site_symmetry_order
_atom_site_calc_flag
_atom_site_refinement_flags_posn
_atom_site_refinement_flags_adp
_atom_site_refinement_flags_occupancy
_atom_site_disorder_assembly
_atom_site_disorder_group
C1 C 0.7382(2) 0.3420(2) 0.09273(16) 0.0872(10) Uani 1 1 d . . . . .
C2 C 0.81721(19) 0.29061(15) 0.11779(12) 0.0638(7) Uani 1 1 d . . . . .
C3 C 0.90570(19) 0.31655(15) 0.14841(11) 0.0615(7) Uani 1 1 d . . . . .
H3 H 0.9170 0.3662 0.1534 0.074 Uiso 1 1 calc R U . . .
C4 C 0.97669(18) 0.26653(13) 0.17139(11) 0.0543(6) Uani 1 1 d . . . . .
C5 C 1.07403(18) 0.26776(14) 0.20505(11) 0.0564(6) Uani 1 1 d . . . . .
C6 C 0.95436(18) 0.19285(14) 0.16112(10) 0.0538(6) Uani 1 1 d . . . . .
C7 C 0.8024(2) 0.21456(16) 0.11071(11) 0.0648(7) Uani 1 1 d . . . . .
C8 C 0.7069(2) 0.18492(18) 0.07792(14) 0.0848(9) Uani 1 1 d D U . . .
H8A H 0.6917 0.1399 0.0966 0.102 Uiso 0.55 1 calc R U P A 1
H8B H 0.7151 0.1738 0.0374 0.102 Uiso 0.55 1 calc R U P A 1
H8C H 0.6643 0.1723 0.1065 0.102 Uiso 0.45 1 calc R U P B 2
H8D H 0.7205 0.1407 0.0575 0.102 Uiso 0.45 1 calc R U P B 2
C9 C 0.6188(3) 0.2379(3) 0.0766(3) 0.0775(16) Uani 0.55 1 d D U P C 1
H9A H 0.5626 0.2201 0.0488 0.093 Uiso 0.55 1 calc R U P C 1
H9B H 0.5998 0.2401 0.1157 0.093 Uiso 0.55 1 calc R U P C 1
C9' C 0.6527(7) 0.2377(3) 0.0330(3) 0.142(4) Uani 0.45 1 d D U P C 2
H9C H 0.6865 0.2402 -0.0012 0.170 Uiso 0.45 1 calc R U P C 2
H9D H 0.5863 0.2197 0.0195 0.170 Uiso 0.45 1 calc R U P C 2
C10 C 0.6463(3) 0.3131(2) 0.0581(2) 0.1232(14) Uani 1 1 d D U . . .
H10A H 0.6534 0.3119 0.0164 0.148 Uiso 0.55 1 calc R U P C 1
H10B H 0.5925 0.3461 0.0620 0.148 Uiso 0.55 1 calc R U P C 1
H10C H 0.6247 0.3461 0.0253 0.148 Uiso 0.45 1 calc R U P C 2
H10D H 0.5957 0.3130 0.0833 0.148 Uiso 0.45 1 calc R U P C 2
C11 C 1.0554(2) 0.07851(14) 0.18879(11) 0.0606(7) Uani 1 1 d . . . . .
C12 C 1.1490(2) 0.05468(16) 0.21023(15) 0.0829(9) Uani 1 1 d . . . . .
H12 H 1.1997 0.0880 0.2213 0.099 Uiso 1 1 calc R U . . .
C13 C 1.1682(3) -0.01854(18) 0.21548(19) 0.1120(13) Uani 1 1 d . . . . .
H13 H 1.2314 -0.0345 0.2314 0.134 Uiso 1 1 calc R U . . .
C14 C 1.0952(3) -0.06802(18) 0.19760(18) 0.1088(13) Uani 1 1 d . . . . .
H14 H 1.1085 -0.1175 0.2012 0.131 Uiso 1 1 calc R U . . .
C15 C 1.0038(3) -0.04447(18) 0.17471(16) 0.0967(11) Uani 1 1 d . . . . .
H15 H 0.9545 -0.0782 0.1615 0.116 Uiso 1 1 calc R U . . .
C16 C 0.9819(2) 0.02841(16) 0.17043(14) 0.0817(9) Uani 1 1 d . . . . .
H16 H 0.9181 0.0438 0.1553 0.098 Uiso 1 1 calc R U . . .
C17 C 1.1332(2) 0.33223(15) 0.22996(13) 0.0731(8) Uani 1 1 d . . . . .
H17A H 1.1046 0.3524 0.2621 0.110 Uiso 1 1 calc R U . . .
H17B H 1.1330 0.3682 0.1994 0.110 Uiso 1 1 calc R U . . .
H17C H 1.2001 0.3175 0.2444 0.110 Uiso 1 1 calc R U . . .
C18 C 0.2776(2) 0.3479(2) 0.10745(14) 0.0817(9) Uani 1 1 d . . . . .
C19 C 0.18426(19) 0.31610(15) 0.07605(11) 0.0625(7) Uani 1 1 d . . . . .
C20 C 0.1073(2) 0.36161(15) 0.05294(11) 0.0631(7) Uani 1 1 d . . . . .
H20 H 0.1133 0.4117 0.0574 0.076 Uiso 1 1 calc R U . . .
C21 C 0.02152(18) 0.33094(13) 0.02320(10) 0.0540(6) Uani 1 1 d . . . . .
C22 C -0.07252(19) 0.35535(14) -0.00618(11) 0.0573(6) Uani 1 1 d . . . . .
C23 C 0.01842(17) 0.25501(13) 0.01861(10) 0.0527(6) Uani 1 1 d . . . . .
C24 C 0.17244(19) 0.23992(15) 0.06935(11) 0.0609(7) Uani 1 1 d . . . . .
C25 C 0.2540(2) 0.18966(18) 0.09568(13) 0.0773(8) Uani 1 1 d . . . . .
H25A H 0.2251 0.1469 0.1109 0.093 Uiso 1 1 calc R U . . .
H25B H 0.2898 0.1740 0.0645 0.093 Uiso 1 1 calc R U . . .
C26 C 0.3253(3) 0.2235(2) 0.14475(19) 0.1205(14) Uani 1 1 d . . . . .
H26A H 0.2938 0.2273 0.1798 0.145 Uiso 1 1 calc R U . . .
H26B H 0.3822 0.1918 0.1544 0.145 Uiso 1 1 calc R U . . .
C27 C 0.3598(2) 0.2965(2) 0.12999(18) 0.1089(13) Uani 1 1 d . . . . .
H27A H 0.4022 0.2915 0.1001 0.131 Uiso 1 1 calc R U . . .
H27B H 0.3992 0.3172 0.1653 0.131 Uiso 1 1 calc R U . . .
C28 C -0.11732(19) 0.16923(14) -0.03015(12) 0.0621(7) Uani 1 1 d . . . . .
C29 C -0.2038(2) 0.16803(17) -0.07005(14) 0.0824(9) Uani 1 1 d . . . . .
H29 H -0.2314 0.2112 -0.0863 0.099 Uiso 1 1 calc R U . . .
C30 C -0.2493(3) 0.1030(2) -0.08591(18) 0.1054(12) Uani 1 1 d . . . . .
H30 H -0.3085 0.1025 -0.1125 0.127 Uiso 1 1 calc R U . . .
C31 C -0.2093(3) 0.0394(2) -0.0635(2) 0.1128(13) Uani 1 1 d . . . . .
H31 H -0.2402 -0.0046 -0.0749 0.135 Uiso 1 1 calc R U . . .
C32 C -0.1228(3) 0.04073(18) -0.0239(2) 0.1102(13) Uani 1 1 d . . . . .
H32 H -0.0948 -0.0027 -0.0085 0.132 Uiso 1 1 calc R U . . .
C33 C -0.0764(2) 0.10527(16) -0.00633(16) 0.0857(9) Uani 1 1 d . . . . .
H33 H -0.0182 0.1057 0.0212 0.103 Uiso 1 1 calc R U . . .
C34 C -0.1105(2) 0.43071(15) -0.01419(14) 0.0768(8) Uani 1 1 d . . . . .
H34A H -0.0731 0.4570 -0.0394 0.115 Uiso 1 1 calc R U . . .
H34B H -0.1041 0.4543 0.0238 0.115 Uiso 1 1 calc R U . . .
H34C H -0.1790 0.4297 -0.0322 0.115 Uiso 1 1 calc R U . . .
C35 C 1.0467(2) 0.20599(19) 0.35721(14) 0.0756(8) Uani 1 1 d . . . . .
C36 C 0.94671(19) 0.18625(15) 0.32605(11) 0.0602(6) Uani 1 1 d . . . . .
C37 C 0.87937(19) 0.24008(15) 0.30726(11) 0.0619(7) Uani 1 1 d . . . . .
H37 H 0.8953 0.2887 0.3148 0.074 Uiso 1 1 calc R U . . .
C38 C 0.78730(19) 0.22051(14) 0.27690(11) 0.0593(6) Uani 1 1 d . . . . .
C39 C 0.6982(2) 0.25532(16) 0.24991(12) 0.0660(7) Uani 1 1 d . . . . .
C40 C 0.76934(19) 0.14599(15) 0.26772(11) 0.0596(6) Uani 1 1 d . . . . .
C41 C 0.92000(19) 0.11238(15) 0.31491(11) 0.0608(7) Uani 1 1 d . . . . .
C42 C 0.9908(2) 0.05257(16) 0.33595(13) 0.0776(8) Uani 1 1 d D U . . .
H42A H 0.9988 0.0238 0.3014 0.093 Uiso 0.55 1 calc R U P D 1
H42B H 0.9589 0.0215 0.3616 0.093 Uiso 0.55 1 calc R U P D 1
H42C H 1.0260 0.0378 0.3043 0.093 Uiso 0.45 1 calc R U P E 2
H42D H 0.9552 0.0108 0.3477 0.093 Uiso 0.45 1 calc R U P E 2
C43 C 1.0935(4) 0.0693(3) 0.3689(5) 0.138(4) Uani 0.55 1 d D U P F 1
H43A H 1.0996 0.0493 0.4087 0.166 Uiso 0.55 1 calc R U P F 1
H43B H 1.1415 0.0449 0.3489 0.166 Uiso 0.55 1 calc R U P F 1
C43' C 1.0642(4) 0.0811(3) 0.3894(2) 0.070(2) Uani 0.45 1 d D U P F 2
H43C H 1.0285 0.0926 0.4217 0.084 Uiso 0.45 1 calc R U P F 2
H43D H 1.1119 0.0434 0.4031 0.084 Uiso 0.45 1 calc R U P F 2
C44 C 1.1183(2) 0.14818(19) 0.37347(19) 0.1113(13) Uani 1 1 d D U . . .
H44A H 1.1476 0.1569 0.4146 0.134 Uiso 0.55 1 calc R U P F 1
H44B H 1.1705 0.1558 0.3500 0.134 Uiso 0.55 1 calc R U P F 1
H44C H 1.1669 0.1632 0.4072 0.134 Uiso 0.45 1 calc R U P F 2
H44D H 1.1527 0.1376 0.3404 0.134 Uiso 0.45 1 calc R U P F 2
C45 C 0.62020(19) 0.07717(17) 0.21562(13) 0.0689(7) Uani 1 1 d . . . . .
C46 C 0.5422(2) 0.08451(19) 0.16922(15) 0.0854(9) Uani 1 1 d . . . . .
H46 H 0.5272 0.1295 0.1515 0.102 Uiso 1 1 calc R U . . .
C47 C 0.4863(2) 0.0233(2) 0.14938(18) 0.1012(11) Uani 1 1 d . . . . .
H47 H 0.4335 0.0277 0.1182 0.121 Uiso 1 1 calc R U . . .
C48 C 0.5080(3) -0.0430(2) 0.17503(18) 0.1038(12) Uani 1 1 d . . . . .
H48 H 0.4708 -0.0837 0.1614 0.125 Uiso 1 1 calc R U . . .
C49 C 0.5849(3) -0.0487(2) 0.22090(16) 0.0961(10) Uani 1 1 d . . . . .
H49 H 0.5996 -0.0938 0.2387 0.115 Uiso 1 1 calc R U . . .
C50 C 0.6414(2) 0.01057(18) 0.24156(15) 0.0829(9) Uani 1 1 d . . . . .
H50 H 0.6937 0.0055 0.2729 0.100 Uiso 1 1 calc R U . . .
C51 C 0.6750(2) 0.33466(17) 0.24788(15) 0.0889(10) Uani 1 1 d . . . . .
H51A H 0.7127 0.3585 0.2215 0.133 Uiso 1 1 calc R U . . .
H51B H 0.6917 0.3549 0.2871 0.133 Uiso 1 1 calc R U . . .
H51C H 0.6056 0.3415 0.2338 0.133 Uiso 1 1 calc R U . . .
C52 C 0.4803(2) 0.05125(17) 0.34309(13) 0.0694(7) Uani 1 1 d . . . . .
C53 C 0.56030(19) 0.10198(14) 0.36754(11) 0.0593(6) Uani 1 1 d . . . . .
C54 C 0.64772(18) 0.07452(15) 0.39880(11) 0.0594(6) Uani 1 1 d . . . . .
H54 H 0.6574 0.0247 0.4037 0.071 Uiso 1 1 calc R U . . .
C55 C 0.72010(18) 0.12336(14) 0.42249(11) 0.0563(6) Uani 1 1 d . . . . .
C56 C 0.81622(18) 0.12018(15) 0.45723(11) 0.0597(7) Uani 1 1 d . . . . .
C57 C 0.70020(18) 0.19761(14) 0.41249(10) 0.0553(6) Uani 1 1 d . . . . .
C58 C 0.54859(19) 0.17806(15) 0.35963(11) 0.0593(6) Uani 1 1 d . . . . .
C59 C 0.4564(2) 0.20876(17) 0.32391(14) 0.0759(8) Uani 1 1 d . . . . .
H59A H 0.4694 0.2208 0.2845 0.091 Uiso 1 1 calc R U . . .
H59B H 0.4393 0.2534 0.3425 0.091 Uiso 1 1 calc R U . . .
C60 C 0.3700(2) 0.1579(2) 0.31820(17) 0.0999(11) Uani 1 1 d . . . . .
H60A H 0.3436 0.1587 0.3552 0.120 Uiso 1 1 calc R U . . .
H60B H 0.3187 0.1761 0.2872 0.120 Uiso 1 1 calc R U . . .
C61 C 0.3915(2) 0.08153(19) 0.30422(16) 0.0882(9) Uani 1 1 d . . . . .
H61A H 0.4016 0.0787 0.2631 0.106 Uiso 1 1 calc R U . . .
H61B H 0.3345 0.0518 0.3083 0.106 Uiso 1 1 calc R U . . .
C62 C 0.8047(2) 0.30994(15) 0.44152(11) 0.0646(7) Uani 1 1 d . . . . .
C63 C 0.9014(2) 0.33119(18) 0.45573(14) 0.0862(9) Uani 1 1 d . . . . .
H63 H 0.9513 0.2965 0.4626 0.103 Uiso 1 1 calc R U . . .
C64 C 0.9246(3) 0.4041(2) 0.45981(18) 0.1109(13) Uani 1 1 d . . . . .
H64 H 0.9901 0.4184 0.4709 0.133 Uiso 1 1 calc R U . . .
C65 C 0.8528(3) 0.4551(2) 0.44785(18) 0.1115(13) Uani 1 1 d . . . . .
H65 H 0.8688 0.5042 0.4502 0.134 Uiso 1 1 calc R U . . .
C66 C 0.7564(3) 0.43348(19) 0.43225(17) 0.1039(12) Uani 1 1 d . . . . .
H66 H 0.7072 0.4684 0.4232 0.125 Uiso 1 1 calc R U . . .
C67 C 0.7312(2) 0.36118(17) 0.42969(14) 0.0826(9) Uani 1 1 d . . . . .
H67 H 0.6653 0.3471 0.4201 0.099 Uiso 1 1 calc R U . . .
C68 C 0.8714(2) 0.05475(16) 0.48255(14) 0.0794(8) Uani 1 1 d . . . . .
H68A H 0.9365 0.0688 0.5016 0.119 Uiso 1 1 calc R U . . .
H68B H 0.8767 0.0208 0.4512 0.119 Uiso 1 1 calc R U . . .
H68C H 0.8367 0.0325 0.5112 0.119 Uiso 1 1 calc R U . . .
N1 N 1.10843(15) 0.20176(12) 0.21373(9) 0.0591(5) Uani 1 1 d . . . . .
N2 N 1.03599(15) 0.15451(11) 0.18667(9) 0.0572(5) Uani 1 1 d . . . . .
N3 N 0.87022(15) 0.16535(12) 0.13206(9) 0.0622(6) Uani 1 1 d . . . . .
N4 N -0.12798(15) 0.29972(11) -0.02712(9) 0.0609(6) Uani 1 1 d . . . . .
N5 N -0.07270(15) 0.23752(11) -0.01235(9) 0.0581(5) Uani 1 1 d . . . . .
N6 N 0.09022(15) 0.20857(11) 0.04071(9) 0.0590(5) Uani 1 1 d . . . . .
N7 N 0.63312(16) 0.20757(14) 0.22573(11) 0.0709(6) Uani 1 1 d . . . . .
N8 N 0.67601(16) 0.13968(13) 0.23635(10) 0.0668(6) Uani 1 1 d . . . . .
N9 N 0.83206(16) 0.09181(12) 0.28578(10) 0.0651(6) Uani 1 1 d . . . . .
N10 N 0.85289(16) 0.18608(13) 0.46703(10) 0.0665(6) Uani 1 1 d . . . . .
N11 N 0.78213(15) 0.23432(12) 0.43984(9) 0.0616(6) Uani 1 1 d . . . . .
N12 N 0.61761(15) 0.22639(12) 0.38171(9) 0.0612(6) Uani 1 1 d . . . . .
O1 O 0.74790(18) 0.40715(15) 0.10016(13) 0.1160(9) Uani 1 1 d . . . . .
O2 O 0.28744(18) 0.41291(16) 0.11363(12) 0.1116(8) Uani 1 1 d . . . . .
O3 O 1.07045(16) 0.26960(14) 0.36606(11) 0.1017(8) Uani 1 1 d . . . . .
O4 O 0.48651(15) -0.01354(12) 0.35426(11) 0.0901(7) Uani 1 1 d . . . . .

loop_
_atom_site_aniso_label
_atom_site_aniso_U_11
_atom_site_aniso_U_22
_atom_site_aniso_U_33
_atom_site_aniso_U_23
_atom_site_aniso_U_13
_atom_site_aniso_U_12
C1 0.0641(19) 0.094(3) 0.101(2) 0.028(2) 0.0052(17) 0.0035(18)
C2 0.0574(16) 0.0718(18) 0.0617(16) 0.0126(13) 0.0081(13) 0.0005(13)
C3 0.0601(16) 0.0596(16) 0.0646(16) 0.0044(13) 0.0096(13) -0.0045(13)
C4 0.0532(14) 0.0550(15) 0.0546(14) 0.0018(11) 0.0080(12) -0.0052(12)
C5 0.0540(15) 0.0534(16) 0.0613(16) -0.0028(12) 0.0079(12) -0.0047(12)
C6 0.0523(14) 0.0599(16) 0.0471(13) 0.0026(11) 0.0013(11) -0.0060(12)
C7 0.0580(16) 0.080(2) 0.0553(15) 0.0049(14) 0.0048(12) -0.0115(14)
C8 0.0630(18) 0.107(2) 0.078(2) -0.0017(17) -0.0078(15) -0.0149(17)
C9 0.047(3) 0.111(4) 0.068(4) 0.011(3) -0.011(3) -0.006(3)
C9' 0.094(7) 0.158(8) 0.149(9) 0.011(6) -0.054(6) -0.007(6)
C10 0.072(2) 0.140(3) 0.144(4) 0.024(3) -0.020(2) 0.007(2)
C11 0.0678(17) 0.0520(15) 0.0594(15) 0.0010(12) 0.0023(13) -0.0057(13)
C12 0.0721(19) 0.0600(19) 0.108(2) -0.0043(16) -0.0115(17) -0.0024(15)
C13 0.096(3) 0.061(2) 0.163(4) -0.007(2) -0.028(2) 0.0088(19)
C14 0.118(3) 0.0512(19) 0.144(3) 0.001(2) -0.020(3) -0.001(2)
C15 0.103(3) 0.060(2) 0.117(3) -0.0014(18) -0.012(2) -0.0203(19)
C16 0.077(2) 0.0634(19) 0.097(2) 0.0039(16) -0.0099(17) -0.0132(16)
C17 0.0626(17) 0.0631(18) 0.090(2) -0.0135(15) 0.0002(14) -0.0104(14)
C18 0.071(2) 0.095(2) 0.076(2) 0.0031(18) 0.0039(16) -0.0204(19)
C19 0.0555(15) 0.0737(18) 0.0570(15) 0.0049(13) 0.0050(12) -0.0068(13)
C20 0.0679(17) 0.0575(16) 0.0630(16) 0.0016(13) 0.0081(13) -0.0080(13)
C21 0.0604(15) 0.0496(15) 0.0518(14) 0.0034(11) 0.0084(12) 0.0014(12)
C22 0.0614(16) 0.0537(15) 0.0565(15) 0.0049(12) 0.0080(12) 0.0042(13)
C23 0.0500(14) 0.0558(15) 0.0509(14) 0.0045(11) 0.0043(11) 0.0029(12)
C24 0.0598(16) 0.0693(18) 0.0540(15) 0.0045(13) 0.0107(12) 0.0047(13)
C25 0.0639(18) 0.091(2) 0.0739(19) 0.0063(16) 0.0017(15) 0.0183(16)
C26 0.079(2) 0.136(4) 0.133(3) 0.008(3) -0.023(2) 0.020(2)
C27 0.060(2) 0.144(4) 0.114(3) 0.018(3) -0.0118(19) -0.012(2)
C28 0.0605(16) 0.0522(16) 0.0719(17) -0.0004(13) 0.0058(13) -0.0017(12)
C29 0.079(2) 0.068(2) 0.091(2) -0.0011(16) -0.0129(17) -0.0065(16)
C30 0.085(2) 0.084(3) 0.132(3) -0.011(2) -0.028(2) -0.017(2)
C31 0.093(3) 0.071(2) 0.162(4) -0.015(2) -0.015(3) -0.021(2)
C32 0.094(3) 0.0519(19) 0.177(4) 0.002(2) -0.003(3) -0.0003(18)
C33 0.0733(19) 0.0570(19) 0.119(3) -0.0012(17) -0.0065(18) -0.0005(15)
C34 0.085(2) 0.0564(17) 0.086(2) 0.0021(15) 0.0047(16) 0.0105(15)
C35 0.0638(18) 0.080(2) 0.078(2) -0.0068(16) -0.0016(15) 0.0020(16)
C36 0.0563(15) 0.0663(17) 0.0577(15) -0.0015(12) 0.0082(12) 0.0019(13)
C37 0.0625(16) 0.0609(16) 0.0630(16) -0.0050(13) 0.0123(13) -0.0027(13)
C38 0.0576(16) 0.0610(17) 0.0604(16) -0.0001(12) 0.0128(13) 0.0038(13)
C39 0.0594(16) 0.0680(18) 0.0711(18) -0.0020(14) 0.0117(14) 0.0079(14)
C40 0.0527(15) 0.0648(17) 0.0622(16) 0.0011(13) 0.0121(12) -0.0002(13)
C41 0.0606(16) 0.0650(17) 0.0574(15) 0.0045(13) 0.0117(13) 0.0028(13)
C42 0.0760(19) 0.0730(19) 0.082(2) 0.0114(15) 0.0078(15) 0.0110(15)
C43 0.066(4) 0.103(5) 0.228(10) -0.030(6) -0.026(5) 0.031(4)
C43' 0.051(4) 0.082(5) 0.077(4) 0.024(3) 0.008(3) 0.043(3)
C44 0.075(2) 0.103(3) 0.141(3) 0.002(2) -0.026(2) 0.008(2)
C45 0.0531(16) 0.073(2) 0.082(2) -0.0042(15) 0.0149(14) -0.0100(14)
C46 0.0571(17) 0.094(2) 0.104(2) -0.0001(19) 0.0081(17) -0.0111(17)
C47 0.066(2) 0.118(3) 0.114(3) -0.010(2) -0.0017(19) -0.024(2)
C48 0.090(3) 0.098(3) 0.121(3) -0.010(2) 0.009(2) -0.035(2)
C49 0.100(3) 0.083(2) 0.105(3) -0.0041(19) 0.014(2) -0.026(2)
C50 0.080(2) 0.079(2) 0.088(2) -0.0008(17) 0.0059(17) -0.0180(17)
C51 0.081(2) 0.074(2) 0.108(3) -0.0052(18) 0.0039(18) 0.0194(17)
C52 0.0630(17) 0.068(2) 0.0752(19) -0.0047(15) 0.0063(14) -0.0034(14)
C53 0.0569(15) 0.0633(17) 0.0567(15) 0.0004(12) 0.0066(12) -0.0013(13)
C54 0.0603(16) 0.0583(15) 0.0595(15) 0.0036(12) 0.0092(13) 0.0033(13)
C55 0.0557(15) 0.0592(16) 0.0539(15) 0.0040(12) 0.0083(12) 0.0020(12)
C56 0.0534(15) 0.0659(18) 0.0582(15) 0.0052(13) 0.0046(12) 0.0036(13)
C57 0.0533(15) 0.0629(16) 0.0478(14) 0.0037(12) 0.0028(11) 0.0004(12)
C58 0.0564(15) 0.0654(17) 0.0544(15) 0.0002(12) 0.0040(12) -0.0011(13)
C59 0.0633(18) 0.079(2) 0.079(2) 0.0063(15) -0.0051(14) 0.0056(15)
C60 0.071(2) 0.102(3) 0.116(3) 0.005(2) -0.0181(19) 0.0014(19)
C61 0.0679(19) 0.085(2) 0.104(2) -0.0084(19) -0.0081(17) -0.0068(17)
C62 0.0707(18) 0.0664(18) 0.0538(15) 0.0026(13) 0.0010(13) -0.0094(15)
C63 0.074(2) 0.082(2) 0.096(2) 0.0048(17) -0.0071(17) -0.0116(17)
C64 0.091(3) 0.093(3) 0.138(3) 0.007(2) -0.014(2) -0.031(2)
C65 0.122(3) 0.074(2) 0.130(3) -0.003(2) -0.005(3) -0.023(2)
C66 0.110(3) 0.067(2) 0.124(3) -0.001(2) -0.012(2) 0.000(2)
C67 0.080(2) 0.067(2) 0.094(2) 0.0012(16) -0.0087(17) -0.0018(16)
C68 0.0661(18) 0.079(2) 0.089(2) 0.0096(16) -0.0009(15) 0.0097(15)
N1 0.0536(12) 0.0580(14) 0.0624(13) -0.0044(10) -0.0011(10) -0.0076(10)
N2 0.0556(12) 0.0538(12) 0.0585(12) -0.0024(10) -0.0014(10) -0.0060(10)
N3 0.0569(13) 0.0668(14) 0.0591(13) 0.0013(11) -0.0018(10) -0.0082(11)
N4 0.0588(13) 0.0537(13) 0.0673(14) 0.0044(10) 0.0010(10) 0.0083(11)
N5 0.0566(12) 0.0491(12) 0.0656(13) 0.0025(10) 0.0008(10) 0.0045(10)
N6 0.0556(12) 0.0578(13) 0.0614(13) 0.0040(10) 0.0027(10) 0.0055(10)
N7 0.0552(13) 0.0762(16) 0.0809(16) -0.0024(13) 0.0097(11) 0.0029(12)
N8 0.0519(13) 0.0668(15) 0.0809(16) -0.0023(12) 0.0086(11) 0.0000(11)
N9 0.0606(14) 0.0608(14) 0.0727(15) 0.0031(11) 0.0073(11) 0.0004(11)
N10 0.0558(13) 0.0771(16) 0.0631(14) 0.0075(12) -0.0007(10) 0.0033(12)
N11 0.0577(13) 0.0635(14) 0.0598(13) 0.0050(10) -0.0017(10) 0.0004(11)
N12 0.0590(13) 0.0628(14) 0.0583(13) 0.0047(10) -0.0008(10) 0.0024(11)
O1 0.0835(16) 0.0852(18) 0.171(3) 0.0365(17) -0.0032(15) 0.0114(14)
O2 0.0962(18) 0.103(2) 0.125(2) -0.0015(16) -0.0142(14) -0.0356(15)
O3 0.0752(14) 0.0860(17) 0.133(2) -0.0194(14) -0.0150(13) -0.0051(12)
O4 0.0789(14) 0.0679(14) 0.1185(18) -0.0015(12) 0.0009(12) -0.0099(11)

loop_
_atom_type_symbol
_atom_type_description
_atom_type_scat_dispersion_real
_atom_type_scat_dispersion_imag
_atom_type_scat_source
C C 0.0033 0.0016 'International Tables Vol C Tables 4.2.6.8 and 6.1.1.4'
H H 0.0000 0.0000 'International Tables Vol C Tables 4.2.6.8 and 6.1.1.4'
N N 0.0061 0.0033 'International Tables Vol C Tables 4.2.6.8 and 6.1.1.4'
O O 0.0106 0.0060 'International Tables Vol C Tables 4.2.6.8 and 6.1.1.4'

loop_
_geom_angle_atom_site_label_1
_geom_angle_atom_site_label_2
_geom_angle_atom_site_label_3
_geom_angle
O1 C1 C10 119.7(3)
O1 C1 C2 121.4(3)
C10 C1 C2 118.9(3)
C3 C2 C7 119.7(2)
C3 C2 C1 120.0(3)
C7 C2 C1 120.3(3)
C4 C3 C2 117.9(2)
C4 C3 H3 121.1
C2 C3 H3 121.1
C3 C4 C6 117.5(2)
C3 C4 C5 137.2(2)
C6 C4 C5 105.3(2)
N1 C5 C4 110.4(2)
N1 C5 C17 121.4(2)
C4 C5 C17 128.2(2)
N3 C6 N2 126.6(2)
N3 C6 C4 126.7(2)
N2 C6 C4 106.7(2)
N3 C7 C2 123.5(2)
N3 C7 C8 115.8(3)
C2 C7 C8 120.8(3)
C7 C8 C9' 113.3(4)
C7 C8 C9 113.3(3)
C7 C8 H8A 108.9
C9 C8 H8A 108.9
C7 C8 H8B 108.9
C9 C8 H8B 108.9
H8A C8 H8B 107.7
C7 C8 H8C 108.9
C9' C8 H8C 108.9
C7 C8 H8D 108.9
C9' C8 H8D 108.9
H8C C8 H8D 107.7
C10 C9 C8 110.7(3)
C10 C9 H9A 109.5
C8 C9 H9A 109.5
C10 C9 H9B 109.5
C8 C9 H9B 109.5
H9A C9 H9B 108.1
C10 C9' C8 112.7(5)
C10 C9' H9C 109.0
C8 C9' H9C 109.0
C10 C9' H9D 109.0
C8 C9' H9D 109.0
H9C C9' H9D 107.8
C1 C10 C9' 116.0(5)
C1 C10 C9 114.3(3)
C1 C10 H10A 108.7
C9 C10 H10A 108.7
C1 C10 H10B 108.7
C9 C10 H10B 108.7
H10A C10 H10B 107.6
C1 C10 H10C 108.3
C9' C10 H10C 108.3
C1 C10 H10D 108.3
C9' C10 H10D 108.3
H10C C10 H10D 107.4
C12 C11 C16 119.3(3)
C12 C11 N2 119.1(2)
C16 C11 N2 121.6(3)
C11 C12 C13 120.0(3)
C11 C12 H12 120.0
C13 C12 H12 120.0
C14 C13 C12 120.5(3)
C14 C13 H13 119.7
C12 C13 H13 119.7
C15 C14 C13 119.4(3)
C15 C14 H14 120.3
C13 C14 H14 120.3
C14 C15 C16 121.3(3)
C14 C15 H15 119.3
C16 C15 H15 119.3
C15 C16 C11 119.4(3)
C15 C16 H16 120.3
C11 C16 H16 120.3
C5 C17 H17A 109.5
C5 C17 H17B 109.5
H17A C17 H17B 109.5
C5 C17 H17C 109.5
H17A C17 H17C 109.5
H17B C17 H17C 109.5
O2 C18 C19 121.3(3)
O2 C18 C27 121.5(3)
C19 C18 C27 117.2(3)
C20 C19 C24 119.5(2)
C20 C19 C18 119.3(3)
C24 C19 C18 121.2(3)
C21 C20 C19 118.4(2)
C21 C20 H20 120.8
C19 C20 H20 120.8
C20 C21 C23 117.3(2)
C20 C21 C22 137.4(2)
C23 C21 C22 105.4(2)
N4 C22 C21 110.4(2)
N4 C22 C34 120.8(2)
C21 C22 C34 128.7(2)
N6 C23 N5 126.6(2)
N6 C23 C21 126.7(2)
N5 C23 C21 106.7(2)
N6 C24 C19 123.5(2)
N6 C24 C25 116.3(2)
C19 C24 C25 120.2(2)
C26 C25 C24 113.3(3)
C26 C25 H25A 108.9
C24 C25 H25A 108.9
C26 C25 H25B 108.9
C24 C25 H25B 108.9
H25A C25 H25B 107.7
C27 C26 C25 113.7(3)
C27 C26 H26A 108.8
C25 C26 H26A 108.8
C27 C26 H26B 108.8
C25 C26 H26B 108.8
H26A C26 H26B 107.7
C26 C27 C18 113.7(3)
C26 C27 H27A 108.8
C18 C27 H27A 108.8
C26 C27 H27B 108.8
C18 C27 H27B 108.8
H27A C27 H27B 107.7
C29 C28 C33 120.0(3)
C29 C28 N5 119.1(2)
C33 C28 N5 120.8(2)
C30 C29 C28 119.7(3)
C30 C29 H29 120.1
C28 C29 H29 120.1
C31 C30 C29 121.1(3)
C31 C30 H30 119.5
C29 C30 H30 119.5
C30 C31 C32 119.1(3)
C30 C31 H31 120.5
C32 C31 H31 120.5
C31 C32 C33 121.2(3)
C31 C32 H32 119.4
C33 C32 H32 119.4
C32 C33 C28 119.0(3)
C32 C33 H33 120.5
C28 C33 H33 120.5
C22 C34 H34A 109.5
C22 C34 H34B 109.5
H34A C34 H34B 109.5
C22 C34 H34C 109.5
H34A C34 H34C 109.5
H34B C34 H34C 109.5
O3 C35 C44 120.5(3)
O3 C35 C36 121.0(3)
C44 C35 C36 118.4(3)
C37 C36 C41 119.6(2)
C37 C36 C35 119.6(3)
C41 C36 C35 120.8(2)
C36 C37 C38 118.6(2)
C36 C37 H37 120.7
C38 C37 H37 120.7
C37 C38 C40 116.9(2)
C37 C38 C39 138.2(3)
C40 C38 C39 104.9(2)
N7 C39 C38 110.9(2)
N7 C39 C51 121.1(3)
C38 C39 C51 128.0(3)
N9 C40 N8 126.7(3)
N9 C40 C38 126.5(2)
N8 C40 C38 106.7(2)
N9 C41 C36 123.2(2)
N9 C41 C42 115.9(2)
C36 C41 C42 120.9(2)
C41 C42 C43 120.7(3)
C41 C42 C43' 108.0(3)
C41 C42 H42A 107.1
C43 C42 H42A 107.1
C41 C42 H42B 107.1
C43 C42 H42B 107.1
H42A C42 H42B 106.8
C41 C42 H42C 110.1
C43' C42 H42C 110.1
C41 C42 H42D 110.1
C43' C42 H42D 110.1
H42C C42 H42D 108.4
C44 C43 C42 114.6(4)
C44 C43 H43A 108.6
C42 C43 H43A 108.6
C44 C43 H43B 108.6
C42 C43 H43B 108.6
H43A C43 H43B 107.6
C44 C43' C42 111.7(4)
C44 C43' H43C 109.3
C42 C43' H43C 109.3
C44 C43' H43D 109.3
C42 C43' H43D 109.3
H43C C43' H43D 107.9
C35 C44 C43 123.9(3)
C35 C44 C43' 108.7(4)
C35 C44 H44A 106.4
C43 C44 H44A 106.4
C35 C44 H44B 106.4
C43 C44 H44B 106.4
H44A C44 H44B 106.4
C35 C44 H44C 109.9
C43' C44 H44C 109.9
C35 C44 H44D 109.9
C43' C44 H44D 109.9
H44C C44 H44D 108.3
C50 C45 C46 120.0(3)
C50 C45 N8 121.1(3)
C46 C45 N8 118.9(3)
C45 C46 C47 118.9(3)
C45 C46 H46 120.5
C47 C46 H46 120.5
C48 C47 C46 120.9(3)
C48 C47 H47 119.6
C46 C47 H47 119.6
C49 C48 C47 119.1(3)
C49 C48 H48 120.5
C47 C48 H48 120.5
C48 C49 C50 121.5(4)
C48 C49 H49 119.3
C50 C49 H49 119.3
C45 C50 C49 119.6(3)
C45 C50 H50 120.2
C49 C50 H50 120.2
C39 C51 H51A 109.5
C39 C51 H51B 109.5
H51A C51 H51B 109.5
C39 C51 H51C 109.5
H51A C51 H51C 109.5
H51B C51 H51C 109.5
O4 C52 C53 121.1(3)
O4 C52 C61 120.8(3)
C53 C52 C61 118.1(3)
C54 C53 C58 119.8(2)
C54 C53 C52 119.3(2)
C58 C53 C52 121.0(2)
C55 C54 C53 118.0(2)
C55 C54 H54 121.0
C53 C54 H54 121.0
C54 C55 C57 117.5(2)
C54 C55 C56 137.0(2)
C57 C55 C56 105.5(2)
N10 C56 C55 110.4(2)
N10 C56 C68 121.6(2)
C55 C56 C68 128.0(3)
N12 C57 N11 127.1(2)
N12 C57 C55 126.5(2)
N11 C57 C55 106.4(2)
N12 C58 C53 123.5(2)
N12 C58 C59 115.9(2)
C53 C58 C59 120.7(2)
C58 C59 C60 113.3(3)
C58 C59 H59A 108.9
C60 C59 H59A 108.9
C58 C59 H59B 108.9
C60 C59 H59B 108.9
H59A C59 H59B 107.7
C61 C60 C59 115.4(3)
C61 C60 H60A 108.4
C59 C60 H60A 108.4
C61 C60 H60B 108.4
C59 C60 H60B 108.4
H60A C60 H60B 107.5
C60 C61 C52 113.5(3)
C60 C61 H61A 108.9
C52 C61 H61A 108.9
C60 C61 H61B 108.9
C52 C61 H61B 108.9
H61A C61 H61B 107.7
C63 C62 C67 120.0(3)
C63 C62 N11 118.9(3)
C67 C62 N11 121.1(3)
C62 C63 C64 119.9(3)
C62 C63 H63 120.1
C64 C63 H63 120.1
C65 C64 C63 120.6(3)
C65 C64 H64 119.7
C63 C64 H64 119.7
C64 C65 C66 119.3(4)
C64 C65 H65 120.4
C66 C65 H65 120.4
C65 C66 C67 121.2(4)
C65 C66 H66 119.4
C67 C66 H66 119.4
C66 C67 C62 119.0(3)
C66 C67 H67 120.5
C62 C67 H67 120.5
C56 C68 H68A 109.5
C56 C68 H68B 109.5
H68A C68 H68B 109.5
C56 C68 H68C 109.5
H68A C68 H68C 109.5
H68B C68 H68C 109.5
C5 N1 N2 107.6(2)
C6 N2 N1 110.0(2)
C6 N2 C11 131.0(2)
N1 N2 C11 119.0(2)
C7 N3 C6 114.8(2)
C22 N4 N5 107.13(19)
C23 N5 N4 110.4(2)
C23 N5 C28 131.8(2)
N4 N5 C28 117.9(2)
C24 N6 C23 114.7(2)
C39 N7 N8 107.0(2)
C40 N8 N7 110.4(2)
C40 N8 C45 130.7(2)
N7 N8 C45 118.9(2)
C41 N9 C40 115.2(2)
C56 N10 N11 107.1(2)
C57 N11 N10 110.4(2)
C57 N11 C62 130.7(2)
N10 N11 C62 118.8(2)
C58 N12 C57 114.8(2)

loop_
_geom_bond_atom_site_label_1
_geom_bond_atom_site_label_2
_geom_bond_distance
C1 O1 1.214(4)
C1 C10 1.472(5)
C1 C2 1.480(4)
C2 C3 1.381(4)
C2 C7 1.419(4)
C3 C4 1.378(3)
C3 H3 0.9300
C4 C6 1.401(3)
C4 C5 1.426(3)
C5 N1 1.306(3)
C5 C17 1.495(3)
C6 N3 1.332(3)
C6 N2 1.369(3)
C7 N3 1.331(3)
C7 C8 1.499(4)
C8 C9' 1.515(5)
C8 C9 1.547(4)
C8 H8A 0.9700
C8 H8B 0.9700
C8 H8C 0.9700
C8 H8D 0.9700
C9 C10 1.513(4)
C9 H9A 0.9700
C9 H9B 0.9700
C9' C10 1.508(5)
C9' H9C 0.9700
C9' H9D 0.9700
C10 H10A 0.9700
C10 H10B 0.9700
C10 H10C 0.9700
C10 H10D 0.9700
C11 C12 1.367(4)
C11 C16 1.379(4)
C11 N2 1.423(3)
C12 C13 1.374(4)
C12 H12 0.9300
C13 C14 1.364(5)
C13 H13 0.9300
C14 C15 1.347(5)
C14 H14 0.9300
C15 C16 1.374(4)
C15 H15 0.9300
C16 H16 0.9300
C17 H17A 0.9600
C17 H17B 0.9600
C17 H17C 0.9600
C18 O2 1.209(4)
C18 C19 1.480(4)
C18 C27 1.496(5)
C19 C20 1.381(4)
C19 C24 1.416(4)
C20 C21 1.378(3)
C20 H20 0.9300
C21 C23 1.401(3)
C21 C22 1.424(3)
C22 N4 1.317(3)
C22 C34 1.482(4)
C23 N6 1.338(3)
C23 N5 1.368(3)
C24 N6 1.337(3)
C24 C25 1.498(4)
C25 C26 1.495(5)
C25 H25A 0.9700
C25 H25B 0.9700
C26 C27 1.480(5)
C26 H26A 0.9700
C26 H26B 0.9700
C27 H27A 0.9700
C27 H27B 0.9700
C28 C29 1.370(4)
C28 C33 1.377(4)
C28 N5 1.427(3)
C29 C30 1.370(4)
C29 H29 0.9300
C30 C31 1.357(5)
C30 H30 0.9300
C31 C32 1.367(5)
C31 H31 0.9300
C32 C33 1.375(4)
C32 H32 0.9300
C33 H33 0.9300
C34 H34A 0.9600
C34 H34B 0.9600
C34 H34C 0.9600
C35 O3 1.223(4)
C35 C44 1.454(4)
C35 C36 1.481(4)
C36 C37 1.373(4)
C36 C41 1.420(4)
C37 C38 1.383(4)
C37 H37 0.9300
C38 C40 1.403(4)
C38 C39 1.426(4)
C39 N7 1.308(3)
C39 C51 1.493(4)
C40 N9 1.336(3)
C40 N8 1.364(3)
C41 N9 1.332(3)
C41 C42 1.493(4)
C42 C43 1.514(4)
C42 C43' 1.539(4)
C42 H42A 0.9700
C42 H42B 0.9700
C42 H42C 0.9700
C42 H42D 0.9700
C43 C44 1.490(5)
C43 H43A 0.9700
C43 H43B 0.9700
C43' C44 1.514(5)
C43' H43C 0.9700
C43' H43D 0.9700
C44 H44A 0.9700
C44 H44B 0.9700
C44 H44C 0.9700
C44 H44D 0.9700
C45 C50 1.371(4)
C45 C46 1.382(4)
C45 N8 1.419(4)
C46 C47 1.395(5)
C46 H46 0.9300
C47 C48 1.364(5)
C47 H47 0.9300
C48 C49 1.361(5)
C48 H48 0.9300
C49 C50 1.376(4)
C49 H49 0.9300
C50 H50 0.9300
C51 H51A 0.9600
C51 H51B 0.9600
C51 H51C 0.9600
C52 O4 1.219(3)
C52 C53 1.477(4)
C52 C61 1.490(4)
C53 C54 1.385(3)
C53 C58 1.417(4)
C54 C55 1.381(3)
C54 H54 0.9300
C55 C57 1.404(3)
C55 C56 1.422(3)
C56 N10 1.318(3)
C56 C68 1.487(4)
C57 N12 1.339(3)
C57 N11 1.370(3)
C58 N12 1.335(3)
C58 C59 1.497(4)
C59 C60 1.497(4)
C59 H59A 0.9700
C59 H59B 0.9700
C60 C61 1.482(5)
C60 H60A 0.9700
C60 H60B 0.9700
C61 H61A 0.9700
C61 H61B 0.9700
C62 C63 1.367(4)
C62 C67 1.374(4)
C62 N11 1.425(3)
C63 C64 1.378(5)
C63 H63 0.9300
C64 C65 1.353(5)
C64 H64 0.9300
C65 C66 1.368(5)
C65 H65 0.9300
C66 C67 1.373(4)
C66 H66 0.9300
C67 H67 0.9300
C68 H68A 0.9600
C68 H68B 0.9600
C68 H68C 0.9600
N1 N2 1.386(3)
N4 N5 1.383(3)
N7 N8 1.385(3)
N10 N11 1.384(3)

loop_
_geom_torsion_atom_site_label_1
_geom_torsion_atom_site_label_2
_geom_torsion_atom_site_label_3
_geom_torsion_atom_site_label_4
_geom_torsion
O1 C1 C2 C3 -2.6(5)
C10 C1 C2 C3 177.4(3)
O1 C1 C2 C7 177.2(3)
C10 C1 C2 C7 -2.8(5)
C7 C2 C3 C4 -0.4(4)
C1 C2 C3 C4 179.4(2)
C2 C3 C4 C6 1.0(4)
C2 C3 C4 C5 -179.3(3)
C3 C4 C5 N1 -178.8(3)
C6 C4 C5 N1 0.9(3)
C3 C4 C5 C17 2.6(5)
C6 C4 C5 C17 -177.7(3)
C3 C4 C6 N3 -1.3(4)
C5 C4 C6 N3 178.9(2)
C3 C4 C6 N2 178.6(2)
C5 C4 C6 N2 -1.2(3)
C3 C2 C7 N3 -0.2(4)
C1 C2 C7 N3 180.0(3)
C3 C2 C7 C8 179.7(3)
C1 C2 C7 C8 -0.1(4)
N3 C7 C8 C9' -154.6(5)
C2 C7 C8 C9' 25.4(6)
N3 C7 C8 C9 156.6(3)
C2 C7 C8 C9 -23.3(4)
C7 C8 C9 C10 48.4(5)
C9' C8 C9 C10 -51.7(4)
C7 C8 C9' C10 -47.1(9)
C9 C8 C9' C10 53.0(5)
O1 C1 C10 C9' 159.6(5)
C2 C1 C10 C9' -20.4(7)
O1 C1 C10 C9 -150.2(4)
C2 C1 C10 C9 29.8(5)
C8 C9' C10 C1 45.4(10)
C8 C9' C10 C9 -53.8(5)
C8 C9 C10 C1 -52.0(6)
C8 C9 C10 C9' 51.2(4)
C16 C11 C12 C13 -2.5(5)
N2 C11 C12 C13 176.7(3)
C11 C12 C13 C14 2.2(6)
C12 C13 C14 C15 -0.1(7)
C13 C14 C15 C16 -1.7(6)
C14 C15 C16 C11 1.4(6)
C12 C11 C16 C15 0.8(5)
N2 C11 C16 C15 -178.4(3)
O2 C18 C19 C20 0.5(5)
C27 C18 C19 C20 -178.1(3)
O2 C18 C19 C24 -179.4(3)
C27 C18 C19 C24 2.0(4)
C24 C19 C20 C21 -0.9(4)
C18 C19 C20 C21 179.2(2)
C19 C20 C21 C23 0.2(4)
C19 C20 C21 C22 179.5(3)
C20 C21 C22 N4 -179.7(3)
C23 C21 C22 N4 -0.3(3)
C20 C21 C22 C34 -0.2(5)
C23 C21 C22 C34 179.2(3)
C20 C21 C23 N6 0.7(4)
C22 C21 C23 N6 -178.9(2)
C20 C21 C23 N5 -179.9(2)
C22 C21 C23 N5 0.5(3)
C20 C19 C24 N6 1.0(4)
C18 C19 C24 N6 -179.1(2)
C20 C19 C24 C25 -178.2(2)
C18 C19 C24 C25 1.7(4)
N6 C24 C25 C26 -158.3(3)
C19 C24 C25 C26 21.0(4)
C24 C25 C26 C27 -47.8(5)
C25 C26 C27 C18 51.9(5)
O2 C18 C27 C26 152.8(4)
C19 C18 C27 C26 -28.5(5)
C33 C28 C29 C30 0.2(5)
N5 C28 C29 C30 -177.7(3)
C28 C29 C30 C31 -1.1(6)
C29 C30 C31 C32 0.8(7)
C30 C31 C32 C33 0.4(7)
C31 C32 C33 C28 -1.2(6)
C29 C28 C33 C32 0.9(5)
N5 C28 C33 C32 178.8(3)
O3 C35 C36 C37 -0.6(4)
C44 C35 C36 C37 -176.4(3)
O3 C35 C36 C41 178.8(3)
C44 C35 C36 C41 3.0(4)
C41 C36 C37 C38 -1.1(4)
C35 C36 C37 C38 178.4(2)
C36 C37 C38 C40 0.3(4)
C36 C37 C38 C39 -179.6(3)
C37 C38 C39 N7 178.8(3)
C40 C38 C39 N7 -1.1(3)
C37 C38 C39 C51 -1.9(5)
C40 C38 C39 C51 178.2(3)
C37 C38 C40 N9 0.6(4)
C39 C38 C40 N9 -179.5(2)
C37 C38 C40 N8 -178.9(2)
C39 C38 C40 N8 1.1(3)
C37 C36 C41 N9 1.2(4)
C35 C36 C41 N9 -178.3(2)
C37 C36 C41 C42 -178.6(2)
C35 C36 C41 C42 1.9(4)
N9 C41 C42 C43 179.2(6)
C36 C41 C42 C43 -1.0(7)
N9 C41 C42 C43' -155.3(3)
C36 C41 C42 C43' 24.5(4)
C41 C42 C43 C44 -4.6(11)
C43' C42 C43 C44 -71.7(6)
C41 C42 C43' C44 -57.5(5)
C43 C42 C43' C44 66.2(7)
O3 C35 C44 C43 174.7(6)
C36 C35 C44 C43 -9.4(8)
O3 C35 C44 C43' 149.9(4)
C36 C35 C44 C43' -34.3(5)
C42 C43 C44 C35 10.0(11)
C42 C43 C44 C43' 71.9(6)
C42 C43' C44 C35 63.1(6)
C42 C43' C44 C43 -66.2(7)
C50 C45 C46 C47 -0.3(5)
N8 C45 C46 C47 -179.1(3)
C45 C46 C47 C48 -0.2(5)
C46 C47 C48 C49 0.5(6)
C47 C48 C49 C50 -0.5(6)
C46 C45 C50 C49 0.3(5)
N8 C45 C50 C49 179.1(3)
C48 C49 C50 C45 0.1(5)
O4 C52 C53 C54 6.4(4)
C61 C52 C53 C54 -173.6(3)
O4 C52 C53 C58 -173.4(3)
C61 C52 C53 C58 6.7(4)
C58 C53 C54 C55 1.5(4)
C52 C53 C54 C55 -178.3(2)
C53 C54 C55 C57 -0.8(4)
C53 C54 C55 C56 178.5(3)
C54 C55 C56 N10 179.8(3)
C57 C55 C56 N10 -0.8(3)
C54 C55 C56 C68 -2.4(5)
C57 C55 C56 C68 177.0(3)
C54 C55 C57 N12 -0.4(4)
C56 C55 C57 N12 -179.9(2)
C54 C55 C57 N11 -179.8(2)
C56 C55 C57 N11 0.7(3)
C54 C53 C58 N12 -1.1(4)
C52 C53 C58 N12 178.7(2)
C54 C53 C58 C59 177.5(2)
C52 C53 C58 C59 -2.7(4)
N12 C58 C59 C60 -160.1(3)
C53 C58 C59 C60 21.2(4)
C58 C59 C60 C61 -44.5(4)
C59 C60 C61 C52 48.8(4)
O4 C52 C61 C60 150.9(3)
C53 C52 C61 C60 -29.1(4)
C67 C62 C63 C64 1.8(5)
N11 C62 C63 C64 -177.5(3)
C62 C63 C64 C65 -2.3(6)
C63 C64 C65 C66 0.8(7)
C64 C65 C66 C67 1.3(6)
C65 C66 C67 C62 -1.7(6)
C63 C62 C67 C66 0.2(5)
N11 C62 C67 C66 179.5(3)
C4 C5 N1 N2 -0.2(3)
C17 C5 N1 N2 178.5(2)
N3 C6 N2 N1 -179.0(2)
C4 C6 N2 N1 1.1(3)
N3 C6 N2 C11 1.4(4)
C4 C6 N2 C11 -178.5(2)
C5 N1 N2 C6 -0.6(3)
C5 N1 N2 C11 179.1(2)
C12 C11 N2 C6 170.8(3)
C16 C11 N2 C6 -10.0(4)
C12 C11 N2 N1 -8.7(4)
C16 C11 N2 N1 170.5(2)
C2 C7 N3 C6 0.1(4)
C8 C7 N3 C6 -179.9(2)
N2 C6 N3 C7 -179.2(2)
C4 C6 N3 C7 0.7(4)
C21 C22 N4 N5 0.0(3)
C34 C22 N4 N5 -179.6(2)
N6 C23 N5 N4 178.8(2)
C21 C23 N5 N4 -0.6(3)
N6 C23 N5 C28 -0.4(4)
C21 C23 N5 C28 -179.8(2)
C22 N4 N5 C23 0.4(3)
C22 N4 N5 C28 179.7(2)
C29 C28 N5 C23 -168.6(3)
C33 C28 N5 C23 13.5(4)
C29 C28 N5 N4 12.2(4)
C33 C28 N5 N4 -165.7(3)
C19 C24 N6 C23 -0.3(4)
C25 C24 N6 C23 179.0(2)
N5 C23 N6 C24 -179.9(2)
C21 C23 N6 C24 -0.6(4)
C38 C39 N7 N8 0.7(3)
C51 C39 N7 N8 -178.6(2)
N9 C40 N8 N7 179.9(2)
C38 C40 N8 N7 -0.7(3)
N9 C40 N8 C45 1.2(5)
C38 C40 N8 C45 -179.4(3)
C39 N7 N8 C40 0.0(3)
C39 N7 N8 C45 178.9(2)
C50 C45 N8 C40 22.3(4)
C46 C45 N8 C40 -158.9(3)
C50 C45 N8 N7 -156.3(3)
C46 C45 N8 N7 22.5(4)
C36 C41 N9 C40 -0.4(4)
C42 C41 N9 C40 179.5(2)
N8 C40 N9 C41 178.8(2)
C38 C40 N9 C41 -0.5(4)
C55 C56 N10 N11 0.7(3)
C68 C56 N10 N11 -177.3(2)
N12 C57 N11 N10 -179.7(2)
C55 C57 N11 N10 -0.3(3)
N12 C57 N11 C62 -3.0(4)
C55 C57 N11 C62 176.4(2)
C56 N10 N11 C57 -0.2(3)
C56 N10 N11 C62 -177.4(2)
C63 C62 N11 C57 -159.9(3)
C67 C62 N11 C57 20.7(4)
C63 C62 N11 N10 16.6(4)
C67 C62 N11 N10 -162.8(3)
C53 C58 N12 C57 -0.1(4)
C59 C58 N12 C57 -178.7(2)
N11 C57 N12 C58 -179.9(2)
C55 C57 N12 C58 0.8(4)
